data_1550892
loop_
_publ_author_name
'Ma, Xin'
'Hu, Xiaoqiang'
'Zhang, Yixin'
'Mu, Hongliang'
'Cui, Lei'
'Jian, Zhongbao'

_publ_section_title
;
 Preparation and in situ chain-end-functionalization of branched ethylene
 oligomers by monosubstituted \a-diimine nickel catalysts
;
_journal_issue 20
_journal_name_full 'Polymer Chemistry'
_journal_page_first 2596
_journal_paper_doi 10.1039/C9PY00433E
_journal_volume 10
_journal_year 2019
_chemical_formula_sum 'C42 H36 Br2 N2 Ni'
_chemical_formula_weight 787.26
_space_group_crystal_system monoclinic
_space_group_IT_number 15
_space_group_name_Hall '-C 2yc'
_space_group_name_H-M_alt 'C 1 2/c 1'
_symmetry_space_group_name_Hall '-C 2yc'
_symmetry_space_group_name_H-M 'C 1 2/c 1'
_atom_sites_solution_hydrogens geom
_audit_creation_method SHELXL-2014/7
_audit_update_record
;
2019-03-15 deposited with the CCDC.    2019-04-15 downloaded from the CCDC.
;
_cell_angle_alpha 90
_cell_angle_beta 121.5916(12)
_cell_angle_gamma 90
_cell_formula_units_Z 4
_cell_length_a 29.408(2)
_cell_length_b 9.1919(6)
_cell_length_c 15.9885(11)
_cell_measurement_reflns_used 8102
_cell_measurement_temperature 298(2)
_cell_measurement_theta_max 26.5862
_cell_measurement_theta_min 2.5561
_cell_volume 3681.4(4)
_computing_cell_refinement 'Bruker SAINT'
_computing_data_collection 'Bruker APEX2'
_computing_data_reduction 'Bruker SAINT'
_computing_molecular_graphics 'Bruker SHELXTL'
_computing_publication_material 'Bruker SHELXTL'
_computing_structure_refinement 'SHELXL-2014 (Sheldrick 2014)'
_computing_structure_solution 'SHELXS-97 (Sheldrick 2008)'
_diffrn_ambient_temperature 298(2)
_diffrn_measured_fraction_theta_full 0.997
_diffrn_measured_fraction_theta_max 0.997
_diffrn_measurement_device_type 'Bruker APEX-II CCD'
_diffrn_measurement_method '\f and \w scans'
_diffrn_radiation_type MoK\a
_diffrn_radiation_wavelength 0.71073
_diffrn_reflns_av_R_equivalents 0.0409
_diffrn_reflns_av_unetI/netI 0.0296
_diffrn_reflns_Laue_measured_fraction_full 0.997
_diffrn_reflns_Laue_measured_fraction_max 0.997
_diffrn_reflns_limit_h_max 34
_diffrn_reflns_limit_h_min -34
_diffrn_reflns_limit_k_max 10
_diffrn_reflns_limit_k_min -10
_diffrn_reflns_limit_l_max 19
_diffrn_reflns_limit_l_min -19
_diffrn_reflns_number 18557
_diffrn_reflns_point_group_measured_fraction_full 0.997
_diffrn_reflns_point_group_measured_fraction_max 0.997
_diffrn_reflns_theta_full 24.995
_diffrn_reflns_theta_max 24.995
_diffrn_reflns_theta_min 2.556
_diffrn_standards_number 0
_exptl_absorpt_coefficient_mu 2.729
_exptl_absorpt_correction_type none
_exptl_crystal_colour orange
_exptl_crystal_density_diffrn 1.420
_exptl_crystal_description block
_exptl_crystal_F_000 1600
_exptl_crystal_size_max 0.300
_exptl_crystal_size_mid 0.200
_exptl_crystal_size_min 0.200
_refine_diff_density_max 0.492
_refine_diff_density_min -0.664
_refine_diff_density_rms 0.054
_refine_ls_extinction_method none
_refine_ls_goodness_of_fit_ref 0.979
_refine_ls_hydrogen_treatment 'riding mode'
_refine_ls_matrix_type full
_refine_ls_number_parameters 214
_refine_ls_number_reflns 3221
_refine_ls_number_restraints 0
_refine_ls_restrained_S_all 0.979
_refine_ls_R_factor_all 0.0499
_refine_ls_R_factor_gt 0.0354
_refine_ls_shift/su_max 0.000
_refine_ls_shift/su_mean 0.000
_refine_ls_structure_factor_coef Fsqd
_refine_ls_weighting_details 'w=1/[\s^2^(Fo^2^)+(0.0531P)^2^+4.9603P] where P=(Fo^2^+2Fc^2^)/3'
_refine_ls_weighting_scheme calc
_refine_ls_wR_factor_gt 0.0915
_refine_ls_wR_factor_ref 0.0984
_reflns_Friedel_coverage 0.000
_reflns_number_gt 2574
_reflns_number_total 3221
_reflns_threshold_expression 'I > 2\s(I)'
_cod_data_source_file c9py00433e2.cif
_cod_data_source_block 1
_cod_depositor_comments 'Adding full bibliography for 1550892--1550895.cif.'
_cod_original_cell_volume 3681.5(4)
_cod_database_code 1550892
_shelx_shelxl_version_number 2014/7
_shelx_space_group_comment
;
The symmetry employed for this shelxl refinement is uniquely defined
by the following loop, which should always be used as a source of
symmetry information in preference to the above space-group names.
They are only intended as comments.
;
_shelx_estimated_absorpt_t_min 0.495
_shelx_estimated_absorpt_t_max 0.611

loop_
_space_group_symop_operation_xyz
'x, y, z'
'-x, y, -z+1/2'
'x+1/2, y+1/2, z'
'-x+1/2, y+1/2, -z+1/2'
'-x, -y, -z'
'x, -y, z-1/2'
'-x+1/2, -y+1/2, -z'
'x+1/2, -y+1/2, z-1/2'

loop_
_atom_site_label
_atom_site_type_symbol
_atom_site_fract_x
_atom_site_fract_y
_atom_site_fract_z
_atom_site_U_iso_or_equiv
_atom_site_adp_type
_atom_site_occupancy
_atom_site_site_symmetry_order
_atom_site_calc_flag
_atom_site_refinement_flags_posn
_atom_site_refinement_flags_adp
_atom_site_refinement_flags_occupancy
N1 N -0.04606(8) 0.3692(3) 0.17030(16) 0.0404(5) Uani 1 1 d . . .
Br1 Br 0.02167(2) 0.65854(5) 0.14833(3) 0.07729(17) Uani 1 1 d . . .
Ni1 Ni 0.0000 0.53612(6) 0.2500 0.04236(16) Uani 1 2 d S T P
C1 C -0.04594(14) 0.1029(4) 0.1470(3) 0.0680(10) Uani 1 1 d . . .
H1A H -0.0795 0.1193 0.0873 0.102 Uiso 1 1 calc R U .
H1B H -0.0509 0.0353 0.1874 0.102 Uiso 1 1 calc R U .
H1C H -0.0208 0.0637 0.1319 0.102 Uiso 1 1 calc R U .
C2 C -0.02528(10) 0.2430(3) 0.2005(2) 0.0448(7) Uani 1 1 d . . .
C3 C -0.09437(10) 0.3860(3) 0.0760(2) 0.0425(6) Uani 1 1 d . . .
C4 C -0.09094(13) 0.3831(4) -0.0065(2) 0.0581(8) Uani 1 1 d . . .
H4A H -0.0581 0.3696 -0.0007 0.070 Uiso 1 1 calc R U .
C5 C -0.13643(14) 0.4004(4) -0.0977(2) 0.0631(9) Uani 1 1 d . . .
H5A H -0.1345 0.3982 -0.1539 0.076 Uiso 1 1 calc R U .
C6 C -0.18463(13) 0.4209(4) -0.1051(2) 0.0596(8) Uani 1 1 d . . .
H6A H -0.2155 0.4321 -0.1666 0.072 Uiso 1 1 calc R U .
C7 C -0.18763(11) 0.4250(3) -0.0217(2) 0.0484(7) Uani 1 1 d . . .
H7A H -0.2207 0.4388 -0.0283 0.058 Uiso 1 1 calc R U .
C8 C -0.14272(10) 0.4090(3) 0.07167(19) 0.0373(6) Uani 1 1 d . . .
C9 C -0.14427(10) 0.4147(3) 0.16509(19) 0.0365(6) Uani 1 1 d . . .
H9A H -0.1155 0.4809 0.2095 0.044 Uiso 1 1 calc R U .
C10 C -0.13144(11) 0.2696(3) 0.2177(2) 0.0454(7) Uani 1 1 d . . .
C11 C -0.15410(15) 0.1414(3) 0.1676(3) 0.0704(10) Uani 1 1 d . . .
H11A H -0.1777 0.1424 0.0999 0.084 Uiso 1 1 calc R U .
C12 C -0.1411(2) 0.0094(5) 0.2199(6) 0.113(2) Uani 1 1 d . . .
H12A H -0.1563 -0.0772 0.1871 0.136 Uiso 1 1 calc R U .
C13 C -0.1054(3) 0.0091(7) 0.3206(6) 0.119(2) Uani 1 1 d . . .
H13A H -0.0963 -0.0782 0.3550 0.143 Uiso 1 1 calc R U .
C14 C -0.0839(2) 0.1341(6) 0.3688(4) 0.0990(17) Uani 1 1 d . . .
H14A H -0.0604 0.1328 0.4365 0.119 Uiso 1 1 calc R U .
C15 C -0.09637(13) 0.2638(4) 0.3190(3) 0.0623(9) Uani 1 1 d . . .
H15A H -0.0811 0.3494 0.3535 0.075 Uiso 1 1 calc R U .
C16 C -0.19590(10) 0.4828(3) 0.14794(19) 0.0397(6) Uani 1 1 d . . .
C17 C -0.23617(11) 0.4040(4) 0.1463(2) 0.0548(8) Uani 1 1 d . . .
H17A H -0.2321 0.3043 0.1579 0.066 Uiso 1 1 calc R U .
C18 C -0.28284(12) 0.4715(5) 0.1274(3) 0.0696(10) Uani 1 1 d . . .
H18A H -0.3100 0.4163 0.1251 0.084 Uiso 1 1 calc R U .
C19 C -0.28922(14) 0.6176(5) 0.1123(3) 0.0745(11) Uani 1 1 d . . .
H19A H -0.3205 0.6625 0.0999 0.089 Uiso 1 1 calc R U .
C20 C -0.24929(16) 0.6973(4) 0.1156(3) 0.0803(11) Uani 1 1 d . . .
H20A H -0.2531 0.7975 0.1064 0.096 Uiso 1 1 calc R U .
C21 C -0.20290(13) 0.6302(3) 0.1325(3) 0.0613(9) Uani 1 1 d . . .
H21A H -0.1762 0.6858 0.1333 0.074 Uiso 1 1 calc R U .

loop_
_atom_site_aniso_label
_atom_site_aniso_U_11
_atom_site_aniso_U_22
_atom_site_aniso_U_33
_atom_site_aniso_U_23
_atom_site_aniso_U_13
_atom_site_aniso_U_12
N1 0.0256(11) 0.0563(14) 0.0414(12) -0.0028(11) 0.0191(10) -0.0044(10)
Br1 0.0730(3) 0.0905(3) 0.0865(3) 0.0265(2) 0.0543(2) 0.00522(19)
Ni1 0.0303(3) 0.0503(3) 0.0443(3) 0.000 0.0180(2) 0.000
C1 0.0495(19) 0.064(2) 0.085(3) -0.0161(19) 0.0315(18) -0.0039(16)
C2 0.0295(13) 0.0546(18) 0.0552(17) -0.0023(14) 0.0256(13) -0.0021(13)
C3 0.0306(14) 0.0524(16) 0.0402(15) -0.0046(13) 0.0156(12) -0.0069(12)
C4 0.0448(17) 0.084(2) 0.0493(18) -0.0016(17) 0.0271(15) -0.0061(16)
C5 0.061(2) 0.087(3) 0.0434(17) -0.0025(17) 0.0290(16) -0.0127(18)
C6 0.0528(19) 0.068(2) 0.0386(16) 0.0005(15) 0.0104(14) -0.0085(16)
C7 0.0329(14) 0.0540(17) 0.0461(16) -0.0028(14) 0.0122(13) -0.0044(13)
C8 0.0293(13) 0.0381(14) 0.0389(14) -0.0042(11) 0.0139(11) -0.0054(11)
C9 0.0265(12) 0.0381(14) 0.0419(14) -0.0036(11) 0.0159(11) -0.0033(10)
C10 0.0361(15) 0.0446(16) 0.0682(19) 0.0076(14) 0.0362(15) 0.0063(12)
C11 0.061(2) 0.0441(19) 0.122(3) -0.0063(19) 0.059(2) -0.0062(15)
C12 0.117(4) 0.045(2) 0.235(7) 0.000(3) 0.132(5) -0.003(3)
C13 0.120(5) 0.084(4) 0.206(7) 0.076(5) 0.122(5) 0.051(4)
C14 0.098(3) 0.106(4) 0.125(4) 0.067(3) 0.080(3) 0.048(3)
C15 0.0557(19) 0.071(2) 0.069(2) 0.0233(18) 0.0393(18) 0.0190(16)
C16 0.0278(13) 0.0465(15) 0.0391(14) -0.0051(12) 0.0136(11) 0.0002(11)
C17 0.0369(16) 0.0561(18) 0.072(2) -0.0106(16) 0.0286(15) -0.0038(13)
C18 0.0354(17) 0.088(3) 0.086(3) -0.014(2) 0.0325(17) -0.0019(17)
C19 0.0429(19) 0.097(3) 0.079(2) 0.001(2) 0.0293(18) 0.0247(19)
C20 0.080(3) 0.061(2) 0.107(3) 0.019(2) 0.055(2) 0.032(2)
C21 0.0537(19) 0.0488(18) 0.086(2) 0.0076(17) 0.0398(18) 0.0083(15)

loop_
_atom_type_symbol
_atom_type_description
_atom_type_scat_dispersion_real
_atom_type_scat_dispersion_imag
_atom_type_scat_source
C C 0.0033 0.0016 'International Tables Vol C Tables 4.2.6.8 and 6.1.1.4'
H H 0.0000 0.0000 'International Tables Vol C Tables 4.2.6.8 and 6.1.1.4'
N N 0.0061 0.0033 'International Tables Vol C Tables 4.2.6.8 and 6.1.1.4'
Ni Ni 0.3393 1.1124 'International Tables Vol C Tables 4.2.6.8 and 6.1.1.4'
Br Br -0.2901 2.4595 'International Tables Vol C Tables 4.2.6.8 and 6.1.1.4'

loop_
_geom_angle_atom_site_label_1
_geom_angle_atom_site_label_2
_geom_angle_atom_site_label_3
_geom_angle
_geom_angle_site_symmetry_1
_geom_angle_site_symmetry_3
C2 N1 C3 120.4(2) . .
C2 N1 Ni1 115.07(18) . .
C3 N1 Ni1 123.50(18) . .
N1 Ni1 N1 79.86(13) 2 .
N1 Ni1 Br1 105.55(6) 2 2
N1 Ni1 Br1 118.33(6) . 2
N1 Ni1 Br1 118.33(6) 2 .
N1 Ni1 Br1 105.55(6) . .
Br1 Ni1 Br1 122.07(3) 2 .
N1 C2 C1 126.6(3) . .
N1 C2 C2 114.28(16) . 2
C1 C2 C2 119.14(18) . 2
C4 C3 C8 122.5(3) . .
C4 C3 N1 118.3(2) . .
C8 C3 N1 119.1(2) . .
C3 C4 C5 119.7(3) . .
C6 C5 C4 119.5(3) . .
C5 C6 C7 120.4(3) . .
C6 C7 C8 121.9(3) . .
C7 C8 C3 116.0(2) . .
C7 C8 C9 123.5(2) . .
C3 C8 C9 120.6(2) . .
C10 C9 C8 112.9(2) . .
C10 C9 C16 113.3(2) . .
C8 C9 C16 112.1(2) . .
C11 C10 C15 118.7(3) . .
C11 C10 C9 121.5(3) . .
C15 C10 C9 119.8(3) . .
C10 C11 C12 119.3(5) . .
C13 C12 C11 119.8(5) . .
C14 C13 C12 120.5(5) . .
C13 C14 C15 120.5(5) . .
C14 C15 C10 121.2(4) . .
C21 C16 C17 118.0(3) . .
C21 C16 C9 118.5(3) . .
C17 C16 C9 123.5(3) . .
C16 C17 C18 120.8(3) . .
C19 C18 C17 120.6(3) . .
C18 C19 C20 119.3(3) . .
C19 C20 C21 120.5(4) . .
C16 C21 C20 120.8(3) . .

loop_
_geom_bond_atom_site_label_1
_geom_bond_atom_site_label_2
_geom_bond_distance
_geom_bond_site_symmetry_2
N1 C2 1.282(4) .
N1 C3 1.439(3) .
N1 Ni1 2.001(2) .
Br1 Ni1 2.3238(4) .
Ni1 N1 2.001(2) 2
Ni1 Br1 2.3238(4) 2
C1 C2 1.488(4) .
C2 C2 1.500(5) 2
C3 C4 1.374(4) .
C3 C8 1.403(4) .
C4 C5 1.378(4) .
C5 C6 1.372(5) .
C6 C7 1.383(4) .
C7 C8 1.389(4) .
C8 C9 1.519(4) .
C9 C10 1.516(4) .
C9 C16 1.528(3) .
C10 C11 1.384(5) .
C10 C15 1.392(4) .
C11 C12 1.408(7) .
C12 C13 1.387(8) .
C13 C14 1.342(8) .
C14 C15 1.373(6) .
C16 C21 1.374(4) .
C16 C17 1.376(4) .
C17 C18 1.388(4) .
C18 C19 1.360(5) .
C19 C20 1.362(6) .
C20 C21 1.389(5) .
